data_4340091
loop_
_publ_author_name
'Handke, Marcel'
'Weber, Hanna'
'Lange, Marcus'
'M\"ollmer, Jens'
'Lincke, J\"org'
'Gl\"aser, Roger'
'Staudt, Reiner'
'Krautscheid, Harald'

_publ_section_title
;
 Network Flexibility: Control of Gate Opening in an Isostructural Series
 of Ag-MOFs by Linker Substitution.
;
_journal_issue 14
_journal_name_full 'Inorganic chemistry'
_journal_page_first 7599
_journal_page_last 7607
_journal_paper_doi 10.1021/ic500908r
_journal_volume 53
_journal_year 2014
_chemical_formula_moiety 'C38 H34 Ag2 N8 O6'
_chemical_formula_sum 'C38 H34 Ag2 N8 O6'
_chemical_formula_weight 914.47
_chemical_name_systematic
;
 ?
;
_space_group_IT_number 142
_symmetry_cell_setting tetragonal
_symmetry_Int_Tables_number 142
_symmetry_space_group_name_Hall '-I 4bd 2c'
_symmetry_space_group_name_H-M 'I 41/a c d :2'
_atom_sites_solution_hydrogens geom
_atom_sites_solution_primary direct
_atom_sites_solution_secondary difmap
_audit_creation_method SHELXL-97
_cell_angle_alpha 90.00
_cell_angle_beta 90.00
_cell_angle_gamma 90.00
_cell_formula_units_Z 16
_cell_length_a 28.557(14)
_cell_length_b 28.557(14)
_cell_length_c 23.039(9)
_cell_measurement_reflns_used 7283
_cell_measurement_temperature 180(2)
_cell_measurement_theta_max 29.47
_cell_measurement_theta_min 1.66
_cell_volume 18788(15)
_computing_cell_refinement 'XDS, Kabsch, W. (2010) Acta Cryst.'
_computing_data_collection 'marCCD 1994-2002'
_computing_data_reduction 'XDS, Kabsch, W. (2010) Acta Cryst.'
_computing_molecular_graphics 'DIAMOND 3.2'
_computing_publication_material 'WinGX publication routines (Farrugia, 1999)'
_computing_structure_refinement 'SHELXL-97 Sheldrick, G. M. (2008) Acta Cryst.'
_computing_structure_solution 'SHELXS-97 Sheldrick, G. M. (2008) Acta Cryst.'
_diffrn_ambient_temperature 180(2)
_diffrn_measured_fraction_theta_full 0.993
_diffrn_measured_fraction_theta_max 0.993
_diffrn_measurement_device_type 'MX-225 CCD'
_diffrn_measurement_method 'rotation method'
_diffrn_radiation_monochromator 'Si 111'
_diffrn_radiation_source 'BESSY BL MX-14.2'
_diffrn_radiation_type synchrotron
_diffrn_radiation_wavelength 0.82657
_diffrn_reflns_av_R_equivalents 0.0305
_diffrn_reflns_av_sigmaI/netI 0.0119
_diffrn_reflns_limit_h_max 33
_diffrn_reflns_limit_h_min -33
_diffrn_reflns_limit_k_max 33
_diffrn_reflns_limit_k_min -33
_diffrn_reflns_limit_l_max 26
_diffrn_reflns_limit_l_min -26
_diffrn_reflns_number 74504
_diffrn_reflns_theta_full 29.47
_diffrn_reflns_theta_max 29.47
_diffrn_reflns_theta_min 1.66
_exptl_absorpt_coefficient_mu 1.300
_exptl_absorpt_correction_type none
_exptl_crystal_colour colourless
_exptl_crystal_density_diffrn 1.293
_exptl_crystal_density_method 'not measured'
_exptl_crystal_description prism
_exptl_crystal_F_000 7360
_exptl_crystal_size_max 0.20
_exptl_crystal_size_mid 0.15
_exptl_crystal_size_min 0.15
_refine_diff_density_max 0.614
_refine_diff_density_min -0.524
_refine_diff_density_rms 0.104
_refine_ls_extinction_method none
_refine_ls_goodness_of_fit_ref 1.119
_refine_ls_hydrogen_treatment mixed
_refine_ls_matrix_type full
_refine_ls_number_parameters 246
_refine_ls_number_reflns 4133
_refine_ls_number_restraints 2
_refine_ls_restrained_S_all 1.119
_refine_ls_R_factor_all 0.0401
_refine_ls_R_factor_gt 0.0382
_refine_ls_shift/su_max 0.002
_refine_ls_shift/su_mean 0.000
_refine_ls_structure_factor_coef Fsqd
_refine_ls_weighting_details 'calc w=1/[\s^2^(Fo^2^)+(0.0429P)^2^+81.6111P] where P=(Fo^2^+2Fc^2^)/3'
_refine_ls_weighting_scheme calc
_refine_ls_wR_factor_gt 0.0975
_refine_ls_wR_factor_ref 0.0987
_reflns_number_gt 3944
_reflns_number_total 4133
_reflns_threshold_expression >2sigma(I)
_cod_data_source_file ic500908r_si_002.cif
_cod_data_source_block compound_8
_cod_depositor_comments 'Adding full bibliography for 4340086--4340098.cif.'
_cod_original_sg_symbol_H-M 'I 41/acd'
_cod_database_code 4340091

loop_
_symmetry_equiv_pos_as_xyz
'x, y, z'
'-y+1/4, x+3/4, z+1/4'
'-x+1/2, -y, z+1/2'
'y+1/4, -x+1/4, z+3/4'
'x, -y, -z+1/2'
'y+1/4, x+3/4, -z+3/4'
'-x+1/2, y, -z'
'-y+1/4, -x+1/4, -z+1/4'
'x+1/2, y+1/2, z+1/2'
'-y+3/4, x+5/4, z+3/4'
'-x+1, -y+1/2, z+1'
'y+3/4, -x+3/4, z+5/4'
'x+1/2, -y+1/2, -z+1'
'y+3/4, x+5/4, -z+5/4'
'-x+1, y+1/2, -z+1/2'
'-y+3/4, -x+3/4, -z+3/4'
'-x, -y, -z'
'y-1/4, -x-3/4, -z-1/4'
'x-1/2, y, -z-1/2'
'-y-1/4, x-1/4, -z-3/4'
'-x, y, z-1/2'
'-y-1/4, -x-3/4, z-3/4'
'x-1/2, -y, z'
'y-1/4, x-1/4, z-1/4'
'-x+1/2, -y+1/2, -z+1/2'
'y+1/4, -x-1/4, -z+1/4'
'x, y+1/2, -z'
'-y+1/4, x+1/4, -z-1/4'
'-x+1/2, y+1/2, z'
'-y+1/4, -x-1/4, z-1/4'
'x, -y+1/2, z+1/2'
'y+1/4, x+1/4, z+1/4'

loop_
_atom_site_label
_atom_site_type_symbol
_atom_site_fract_x
_atom_site_fract_y
_atom_site_fract_z
_atom_site_U_iso_or_equiv
_atom_site_adp_type
_atom_site_occupancy
_atom_site_symmetry_multiplicity
_atom_site_calc_flag
_atom_site_refinement_flags
_atom_site_disorder_assembly
_atom_site_disorder_group
C1 C 0.62391(12) 0.65919(12) 0.73066(13) 0.0306(7) Uani 1 1 d . . .
C2 C 0.58154(12) 0.62794(11) 0.73392(12) 0.0271(7) Uani 1 1 d . . .
C3 C 0.57256(11) 0.60148(11) 0.78406(13) 0.0259(6) Uani 1 1 d . . .
H3 H 0.5930 0.6029 0.8166 0.031 Uiso 1 1 calc R . .
C4 C 0.53349(11) 0.57357(11) 0.78486(13) 0.0252(6) Uani 1 1 d . . .
C5 C 0.50318(11) 0.56872(11) 0.73761(12) 0.0270(6) Uani 1 1 d . . .
H5 H 0.4770 0.5483 0.7392 0.032 Uiso 1 1 calc R . .
C6 C 0.51294(11) 0.59517(11) 0.68796(12) 0.0273(7) Uani 1 1 d . . .
C7 C 0.55114(11) 0.62502(11) 0.68733(13) 0.0281(7) Uani 1 1 d . . .
H7 H 0.5566 0.6440 0.6541 0.034 Uiso 1 1 calc R . .
C8A C 0.4673(2) 0.6439(2) 0.8812(3) 0.0553(17) Uiso 0.725(8) 1 d PD A 1
H8A1 H 0.4776 0.6433 0.9218 0.083 Uiso 0.725(8) 1 calc PR A 1
H8A2 H 0.4421 0.6669 0.8768 0.083 Uiso 0.725(8) 1 calc PR A 1
H8A3 H 0.4936 0.6527 0.8562 0.083 Uiso 0.725(8) 1 calc PR A 1
C9A C 0.44976(19) 0.5965(2) 0.8643(2) 0.0307(13) Uiso 0.725(8) 1 d PD A 1
H9A1 H 0.4408 0.5972 0.8227 0.037 Uiso 0.725(8) 1 calc PR A 1
H9A2 H 0.4212 0.5894 0.8870 0.037 Uiso 0.725(8) 1 calc PR A 1
C8B C 0.6233(5) 0.4635(5) 0.8787(6) 0.041(4) Uiso 0.275(8) 1 d PD A 2
H8B1 H 0.6329 0.4740 0.9174 0.062 Uiso 0.275(8) 1 calc PR A 2
H8B2 H 0.6509 0.4530 0.8570 0.062 Uiso 0.275(8) 1 calc PR A 2
H8B3 H 0.6011 0.4375 0.8824 0.062 Uiso 0.275(8) 1 calc PR A 2
C9B C 0.6006(7) 0.5028(6) 0.8474(8) 0.038(5) Uiso 0.275(8) 1 d PD A 2
H9B1 H 0.6001 0.4949 0.8055 0.046 Uiso 0.275(8) 1 calc PR A 2
H9B2 H 0.6207 0.5309 0.8520 0.046 Uiso 0.275(8) 1 calc PR A 2
C10 C 0.48496(11) 0.55784(12) 0.87358(14) 0.0297(7) Uani 1 1 d . . .
C11 C 0.54959(11) 0.51632(11) 0.86604(13) 0.0261(6) Uani 1 1 d . . .
C12A C 0.5923(2) 0.4947(2) 0.8427(2) 0.0236(15) Uiso 0.725(8) 1 d P A 1
H12A H 0.6046 0.4719 0.8707 0.035 Uiso 0.725(8) 1 calc PR A 1
H12B H 0.6159 0.5190 0.8356 0.035 Uiso 0.725(8) 1 calc PR A 1
H12C H 0.5850 0.4787 0.8061 0.035 Uiso 0.725(8) 1 calc PR A 1
C12B C 0.4430(4) 0.5832(5) 0.8558(5) 0.020(3) Uiso 0.275(8) 1 d P A 2
H12D H 0.4380 0.5789 0.8141 0.030 Uiso 0.275(8) 1 calc PR A 2
H12E H 0.4470 0.6166 0.8642 0.030 Uiso 0.275(8) 1 calc PR A 2
H12F H 0.4159 0.5711 0.8772 0.030 Uiso 0.275(8) 1 calc PR A 2
C13 C 0.44561(13) 0.57009(14) 0.62695(16) 0.0394(8) Uani 1 1 d . . .
C14 C 0.42468(12) 0.57548(13) 0.56751(15) 0.0373(8) Uani 1 1 d . . .
C15 C 0.43991(15) 0.60741(16) 0.52718(18) 0.0528(11) Uani 1 1 d . . .
H15 H 0.4657 0.6272 0.5359 0.063 Uiso 1 1 calc R . .
C16 C 0.41764(17) 0.61087(18) 0.4732(2) 0.0621(13) Uani 1 1 d . . .
H16 H 0.4287 0.6327 0.4453 0.075 Uiso 1 1 calc R . .
C17 C 0.38014(14) 0.58317(16) 0.46055(17) 0.0487(10) Uani 1 1 d . . .
H17 H 0.3641 0.5868 0.4247 0.058 Uiso 1 1 calc R . .
C18 C 0.36593(18) 0.5506(2) 0.49924(19) 0.0655(14) Uani 1 1 d . . .
H18 H 0.3403 0.5307 0.4899 0.079 Uiso 1 1 calc R . .
C19 C 0.38819(16) 0.54582(18) 0.55222(19) 0.0598(12) Uani 1 1 d . . .
H19 H 0.3784 0.5220 0.5784 0.072 Uiso 1 1 calc R . .
Ag1 Ag 0.716694(9) 0.700445(10) 0.743575(11) 0.03561(12) Uani 1 1 d . . .
N1 N 0.48878(10) 0.53227(10) 0.92030(11) 0.0305(6) Uani 1 1 d . A .
N2 N 0.52944(10) 0.50593(9) 0.91574(11) 0.0283(6) Uani 1 1 d . A .
N3 N 0.52245(9) 0.54891(9) 0.83789(11) 0.0251(5) Uani 1 1 d . A .
N4 N 0.48640(10) 0.59288(10) 0.63643(11) 0.0331(6) Uani 1 1 d . . .
H4 H 0.4979 0.6083 0.6066 0.040 Uiso 1 1 calc R . .
O1 O 0.65991(9) 0.64548(9) 0.75862(10) 0.0393(6) Uani 1 1 d . . .
O2 O 0.62166(10) 0.69574(9) 0.70114(10) 0.0405(6) Uani 1 1 d . . .
O3 O 0.42706(11) 0.54640(13) 0.66457(12) 0.0622(9) Uani 1 1 d . . .

loop_
_atom_site_aniso_label
_atom_site_aniso_U_11
_atom_site_aniso_U_22
_atom_site_aniso_U_33
_atom_site_aniso_U_23
_atom_site_aniso_U_13
_atom_site_aniso_U_12
C1 0.0419(19) 0.0400(18) 0.0099(14) -0.0014(13) 0.0066(13) -0.0123(15)
C2 0.0386(17) 0.0303(16) 0.0123(14) 0.0025(12) 0.0053(12) -0.0059(13)
C3 0.0324(16) 0.0322(16) 0.0132(14) 0.0022(12) 0.0017(12) -0.0017(13)
C4 0.0312(16) 0.0298(16) 0.0145(15) 0.0081(12) 0.0058(12) 0.0001(13)
C5 0.0301(16) 0.0339(16) 0.0169(15) 0.0057(12) 0.0025(12) -0.0035(13)
C6 0.0359(17) 0.0354(17) 0.0106(14) 0.0040(12) 0.0004(12) -0.0006(14)
C7 0.0388(18) 0.0332(17) 0.0123(14) 0.0069(12) 0.0031(12) -0.0066(14)
C10 0.0296(16) 0.0397(18) 0.0198(16) 0.0098(13) 0.0045(13) 0.0008(13)
C11 0.0328(16) 0.0300(16) 0.0155(15) 0.0042(12) 0.0023(12) -0.0011(13)
C13 0.0394(19) 0.053(2) 0.0255(18) 0.0087(16) -0.0030(15) -0.0101(16)
C14 0.0340(18) 0.050(2) 0.0278(18) 0.0084(15) -0.0050(14) -0.0048(16)
C15 0.050(2) 0.069(3) 0.040(2) 0.019(2) -0.0156(18) -0.017(2)
C16 0.065(3) 0.079(3) 0.042(2) 0.031(2) -0.018(2) -0.015(2)
C17 0.047(2) 0.068(3) 0.032(2) 0.0030(18) -0.0141(17) 0.0070(19)
C18 0.062(3) 0.094(4) 0.041(2) 0.008(2) -0.021(2) -0.028(3)
C19 0.056(3) 0.082(3) 0.041(2) 0.019(2) -0.014(2) -0.026(2)
Ag1 0.04225(17) 0.04514(18) 0.01945(16) -0.01105(10) 0.01556(10) -0.01787(12)
N1 0.0339(15) 0.0388(15) 0.0187(13) 0.0120(11) 0.0075(11) 0.0058(12)
N2 0.0360(15) 0.0334(14) 0.0155(13) 0.0069(11) 0.0059(11) 0.0062(11)
N3 0.0279(13) 0.0329(14) 0.0146(12) 0.0096(10) 0.0035(10) 0.0009(11)
N4 0.0355(15) 0.0472(17) 0.0165(14) 0.0115(12) -0.0030(11) -0.0087(13)
O1 0.0410(14) 0.0457(14) 0.0311(13) 0.0068(11) -0.0012(11) -0.0152(11)
O2 0.0585(16) 0.0411(14) 0.0217(12) 0.0098(10) 0.0020(11) -0.0203(12)
O3 0.0572(18) 0.101(2) 0.0285(14) 0.0226(15) -0.0069(13) -0.0419(18)

loop_
_atom_type_symbol
_atom_type_description
_atom_type_scat_dispersion_real
_atom_type_scat_dispersion_imag
_atom_type_scat_source
C C -0.0020 0.0023 'International Tables Vol C Tables 4.2.6.8 and 6.1.1.4'
Ag Ag -0.8864 1.4495 'International Tables Vol C Tables 4.2.6.8 and 6.1.1.4'
N N -0.0031 0.0047 'International Tables Vol C Tables 4.2.6.8 and 6.1.1.4'
O O -0.0042 0.0085 'International Tables Vol C Tables 4.2.6.8 and 6.1.1.4'
H H 0.0000 0.0000 'International Tables Vol C Tables 4.2.6.8 and 6.1.1.4'

loop_
_geom_angle_atom_site_label_1
_geom_angle_atom_site_label_2
_geom_angle_atom_site_label_3
_geom_angle
_geom_angle_site_symmetry_1
_geom_angle_site_symmetry_3
O2 C1 O1 125.0(3) . .
O2 C1 C2 118.8(3) . .
O1 C1 C2 116.2(3) . .
C7 C2 C3 119.5(3) . .
C7 C2 C1 120.1(3) . .
C3 C2 C1 120.4(3) . .
C4 C3 C2 118.2(3) . .
C4 C3 H3 120.9 . .
C2 C3 H3 120.9 . .
C3 C4 C5 123.4(3) . .
C3 C4 N3 118.2(3) . .
C5 C4 N3 118.4(3) . .
C4 C5 C6 117.4(3) . .
C4 C5 H5 121.3 . .
C6 C5 H5 121.3 . .
C7 C6 C5 119.9(3) . .
C7 C6 N4 116.3(3) . .
C5 C6 N4 123.8(3) . .
C2 C7 C6 121.6(3) . .
C2 C7 H7 119.2 . .
C6 C7 H7 119.2 . .
C8A C9A C10 113.8(5) . .
C8A C9A H9A1 108.8 . .
C10 C9A H9A1 108.8 . .
C8A C9A H9A2 108.8 . .
C10 C9A H9A2 108.8 . .
H9A1 C9A H9A2 107.7 . .
C9B C8B H8B1 109.5 . .
C9B C8B H8B2 109.5 . .
H8B1 C8B H8B2 109.5 . .
C9B C8B H8B3 109.5 . .
H8B1 C8B H8B3 109.5 . .
H8B2 C8B H8B3 109.5 . .
C8B C9B C11 117.3(12) . .
C8B C9B H9B1 108.0 . .
C11 C9B H9B1 108.0 . .
C8B C9B H9B2 108.0 . .
C11 C9B H9B2 108.0 . .
H9B1 C9B H9B2 107.2 . .
N1 C10 N3 108.9(3) . .
N1 C10 C12B 125.3(5) . .
N3 C10 C12B 124.4(5) . .
N1 C10 C9A 125.6(3) . .
N3 C10 C9A 124.7(3) . .
C12B C10 C9A 18.1(5) . .
N2 C11 N3 108.5(3) . .
N2 C11 C12A 126.0(3) . .
N3 C11 C12A 125.4(3) . .
N2 C11 C9B 126.1(6) . .
N3 C11 C9B 124.2(6) . .
C12A C11 C9B 12.7(8) . .
C11 C12A H12A 109.5 . .
C11 C12A H12B 109.5 . .
C11 C12A H12C 109.5 . .
C10 C12B H12D 109.5 . .
C10 C12B H12E 109.5 . .
H12D C12B H12E 109.5 . .
C10 C12B H12F 109.5 . .
H12D C12B H12F 109.5 . .
H12E C12B H12F 109.5 . .
O3 C13 N4 121.7(3) . .
O3 C13 C14 122.1(3) . .
N4 C13 C14 116.2(3) . .
C15 C14 C19 118.1(3) . .
C15 C14 C13 124.0(3) . .
C19 C14 C13 117.9(3) . .
C14 C15 C16 120.3(4) . .
C14 C15 H15 119.9 . .
C16 C15 H15 119.9 . .
C17 C16 C15 120.4(4) . .
C17 C16 H16 119.8 . .
C15 C16 H16 119.8 . .
C18 C17 C16 119.6(4) . .
C18 C17 H17 120.2 . .
C16 C17 H17 120.2 . .
C17 C18 C19 120.8(4) . .
C17 C18 H18 119.6 . .
C19 C18 H18 119.6 . .
C18 C19 C14 120.6(4) . .
C18 C19 H19 119.7 . .
C14 C19 H19 119.7 . .
N2 Ag1 N1 125.67(10) 4_564 28_657
N2 Ag1 O1 131.89(9) 4_564 .
N1 Ag1 O1 102.03(9) 28_657 .
C10 N1 N2 108.1(2) . .
C10 N1 Ag1 132.4(2) . 18_577
N2 N1 Ag1 118.53(18) . 18_577
C11 N2 N1 108.0(2) . .
C11 N2 Ag1 135.5(2) . 2_645
N1 N2 Ag1 115.77(18) . 2_645
C10 N3 C11 106.4(2) . .
C10 N3 C4 125.8(3) . .
C11 N3 C4 127.3(3) . .
C13 N4 C6 128.4(3) . .
C13 N4 H4 115.8 . .
C6 N4 H4 115.8 . .
C1 O1 Ag1 106.6(2) . .

loop_
_geom_bond_atom_site_label_1
_geom_bond_atom_site_label_2
_geom_bond_distance
_geom_bond_site_symmetry_2
C1 O2 1.247(4) .
C1 O1 1.275(4) .
C1 C2 1.505(4) .
C2 C7 1.383(4) .
C2 C3 1.404(4) .
C3 C4 1.372(4) .
C3 H3 0.9500 .
C4 C5 1.398(4) .
C4 N3 1.445(4) .
C5 C6 1.399(4) .
C5 H5 0.9500 .
C6 C7 1.385(5) .
C6 N4 1.410(4) .
C7 H7 0.9500 .
C8A C9A 1.495(8) .
C8A H8A1 0.9800 .
C8A H8A2 0.9800 .
C8A H8A3 0.9800 .
C9A C10 1.509(6) .
C9A H9A1 0.9900 .
C9A H9A2 0.9900 .
C8B C9B 1.483(15) .
C8B H8B1 0.9800 .
C8B H8B2 0.9800 .
C8B H8B3 0.9800 .
C9B C11 1.568(18) .
C9B H9B1 0.9900 .
C9B H9B2 0.9900 .
C10 N1 1.305(4) .
C10 N3 1.374(4) .
C10 C12B 1.458(12) .
C11 N2 1.315(4) .
C11 N3 1.374(4) .
C11 C12A 1.470(6) .
C12A H12A 0.9800 .
C12A H12B 0.9800 .
C12A H12C 0.9800 .
C12B H12D 0.9800 .
C12B H12E 0.9800 .
C12B H12F 0.9800 .
C13 O3 1.221(4) .
C13 N4 1.352(4) .
C13 C14 1.502(5) .
C14 C15 1.373(5) .
C14 C19 1.388(6) .
C15 C16 1.400(6) .
C15 H15 0.9500 .
C16 C17 1.363(6) .
C16 H16 0.9500 .
C17 C18 1.351(6) .
C17 H17 0.9500 .
C18 C19 1.383(6) .
C18 H18 0.9500 .
C19 H19 0.9500 .
Ag1 N2 2.191(3) 4_564
Ag1 N1 2.267(3) 28_657
Ag1 O1 2.283(3) .
N1 N2 1.387(4) .
N1 Ag1 2.267(3) 18_577
N2 Ag1 2.191(3) 2_645
N4 H4 0.8800 .
